data_7025269
loop_
_publ_author_name
'Turner, Dayna L.'
'Stone, Kevin H.'
'Stephens, Peter W.'
'Vaid, Thomas P.'

_publ_section_title
;
 Cadmium and zinc thiolate and selenolate metal--organic frameworks
;
_journal_issue 21
_journal_name_full 'Dalton Transactions'
_journal_page_first 5070
_journal_paper_doi 10.1039/b926156g
_journal_volume 39
_journal_year 2010
_chemical_formula_structural '[NEt4]2[Cd2(SC6H4S)3]'
_chemical_formula_sum 'C17 H26 Cd N S3'
_chemical_formula_weight 453.01
_chemical_name_common (NEt4)2(Cd2(SC6H4S)3)
_chemical_name_systematic ?
_space_group_crystal_system triclinic
_space_group_IT_number 2
_space_group_name_H-M_alt 'P -1'
_symmetry_space_group_name_Hall '-P 1'
_symmetry_space_group_name_H-M 'P -1'
_cell_angle_alpha 94.7168(68)
_cell_angle_beta 80.1422(79)
_cell_angle_gamma 68.6195(69)
_cell_formula_units_Z 2
_cell_length_a 9.04393(76)
_cell_length_b 9.60952(71)
_cell_length_c 12.1736(11)
_cell_measurement_temperature 298
_cell_volume 958.49(15)
_computing_cell_refinement 'TOPAS Academic'
_computing_data_collection EPICS
_computing_structure_refinement 'TOPAS Academic'
_computing_structure_solution 'TOPAS Academic'
_diffrn_ambient_temperature 298
_diffrn_detector 'NaI scintillation counter'
_diffrn_measurement_device_type 'Huber diffractometer'
_diffrn_radiation_monochromator 'double Si(111)'
_diffrn_radiation_wavelength 0.598191
_diffrn_source synchrotron
_pd_block_diffractogram_id DLT4-231
_pd_instr_location
;
X16C, National Synchrotron Light Source, Brookhaven National Laboratory
;
_pd_meas_2theta_range_inc 0.005
_pd_meas_2theta_range_max 35
_pd_meas_2theta_range_min 2
_pd_meas_number_of_points 6600
_pd_meas_scan_method step
_pd_proc_2theta_range_inc 0.005
_pd_proc_2theta_range_max 35
_pd_proc_2theta_range_min 2
_pd_proc_ls_background_function
;
Chebyshev polynomial with 11 coeffecients
;
_pd_proc_ls_pref_orient_corr
;
none
;
_pd_proc_ls_profile_function
;
Simple_Axial_Model(8.00(4)) function with Rp=9999,Rs=300 in TOPAS-Academic
;
_pd_proc_ls_prof_wR_expected 4.850
_pd_proc_ls_prof_wR_factor 7.384
_pd_proc_wavelength 0.598191
_pd_spec_mounting
;
Sample was loaded into a thin walled glass capillary
;
_pd_spec_mount_mode transmission
_pd_spec_shape cylinder
_pd_spec_size_axial 8
_pd_spec_size_equat 0.7
_refine_ls_goodness_of_fit_all 1.522
_refine_ls_number_parameters 74
_refine_ls_weighting_scheme sigma
_cod_data_source_file b926156g.txt
_cod_data_source_block '[NEt4]2[Cd2(SC6H4S)3]'
_cod_depositor_comments
;
The following automatic conversions were performed:

'_space_group_crystal_system' value 'Triclinic' changed to
'triclinic' according to
/home/saulius/struct/CIF-dictionaries/cif_core.dic dictionary named
'cif_core.dic' version 2.4.2 from 2011-04-26.

Automatic conversion script
Id: cif_fix_values 1891 2012-01-12 08:04:46Z andrius 
;
_cod_database_code 7025269

loop_
_symmetry_equiv_pos_as_xyz
'x, y, z'
'-x, -y, -z'

loop_
_atom_site_label
_atom_site_type_symbol
_atom_site_thermal_displace_type
_atom_site_fract_x
_atom_site_fract_y
_atom_site_fract_z
_atom_site_occupancy
_atom_site_U_iso_or_equiv
Cd1 Cd Uiso -0.06694 0.09047 0.14503 1.000 0.0916(27)
S1 S Uiso 0.20415 -0.10188 0.02467 1.000 0.0916(27)
S2 S Uiso -0.15279 -0.02517 0.29976 1.000 0.0916(27)
S3 S Uiso -0.06265 0.33793 0.21575 1.000 0.0916(27)
C11 C Uiso 0.06681 0.02063 0.39803 1.000 0.0916(27)
C12 C Uiso -0.13465 -0.03181 0.51307 1.000 0.0916(27)
C13 C Uiso -0.06783 -0.01118 0.41110 1.000 0.0916(27)
C21 C Uiso -0.02611 0.43245 0.08993 1.000 0.0916(27)
C22 C Uiso -0.07395 0.58408 0.10270 1.000 0.0916(27)
C23 C Uiso 0.04783 0.34837 -0.01277 1.000 0.0916(27)
C31 C Uiso 0.42221 0.00318 -0.08534 1.000 0.0916(27)
C32 C Uiso 0.45107 -0.04682 0.09591 1.000 0.0916(27)
C33 C Uiso 0.37328 -0.04364 0.01057 1.000 0.0916(27)
N1 N Uiso 0.35979 0.43988 0.27491 1.000 0.0916(27)
C1 C Uiso 0.50642 0.49246 0.30523 1.000 0.0916(27)
C2 C Uiso 0.38066 0.27522 0.31851 1.000 0.0916(27)
C3 C Uiso 0.37298 0.42086 0.13582 1.000 0.0916(27)
C4 C Uiso 0.17911 0.57088 0.34003 1.000 0.0916(27)
C5 C Uiso 0.45597 0.65207 0.31097 1.000 0.0916(27)
C6 C Uiso 0.38339 0.28790 0.43549 1.000 0.0916(27)
C7 C Uiso 0.27716 0.56128 0.10688 1.000 0.0916(27)
C8 C Uiso 0.18839 0.62942 0.44887 1.000 0.0916(27)
H11 H Uiso 0.11641 0.03595 0.32232 1.000 0.0916(27)
H12 H Uiso -0.23461 -0.05542 0.52278 1.000 0.0916(27)
H22 H Uiso -0.12885 0.64650 0.17894 1.000 0.0916(27)
H23 H Uiso 0.08335 0.23579 -0.02225 1.000 0.0916(27)
H31 H Uiso 0.36445 0.00554 -0.14871 1.000 0.0916(27)
H32 H Uiso 0.41474 -0.08158 0.16712 1.000 0.0916(27)
H1A H Uiso 0.52868 0.46374 0.37967 1.000 0.0916(27)
H1B H Uiso 0.60753 0.44060 0.24496 1.000 0.0916(27)
H1C H Uiso 0.37119 0.68930 0.26550 1.000 0.0916(27)
H1D H Uiso 0.40970 0.70206 0.39145 1.000 0.0916(27)
H1E H Uiso 0.55161 0.67686 0.27997 1.000 0.0916(27)
H2A H Uiso 0.28719 0.24813 0.30652 1.000 0.0916(27)
H2B H Uiso 0.48475 0.19466 0.27448 1.000 0.0916(27)
H2C H Uiso 0.44217 0.18542 0.45409 1.000 0.0916(27)
H2D H Uiso 0.44055 0.35585 0.45308 1.000 0.0916(27)
H2E H Uiso 0.26935 0.33134 0.48138 1.000 0.0916(27)
H3A H Uiso 0.48904 0.39002 0.09593 1.000 0.0916(27)
H3B H Uiso 0.33214 0.34166 0.11264 1.000 0.0916(27)
H3C H Uiso 0.16819 0.56137 0.10099 1.000 0.0916(27)
H3D H Uiso 0.26302 0.64585 0.16663 1.000 0.0916(27)
H3E H Uiso 0.33303 0.57516 0.03270 1.000 0.0916(27)
H4A H Uiso 0.14732 0.65480 0.29444 1.000 0.0916(27)
H4B H Uiso 0.09603 0.52439 0.34822 1.000 0.0916(27)
H4C H Uiso 0.13378 0.58682 0.50783 1.000 0.0916(27)
H4D H Uiso 0.30509 0.60027 0.45300 1.000 0.0916(27)
H4E H Uiso 0.13282 0.74224 0.46216 1.000 0.0916(27)
